data_4117614
loop_
_publ_author_name
'Yayoi Sawada'
'Seiichi Furumi'
'Atsuro Takai'
'Masayuki Takeuchi'
'Keiichi Noguchi'
'Ken Tanaka'

_publ_contact_author_address
;
Department of Applied Chemistry
Graduate School of Engineering
Tokyo University of Agriculture and Technology
Koganei
Tokyo 184-8588
Japan
;
_publ_contact_author_email tanaka-k@cc.tuat.ac.jp
_publ_contact_author_fax +81-42-388-7037
_publ_contact_author_name 'Dr Ken Tanaka'
_publ_contact_author_phone +81-42-388-7037
_publ_section_title
;
 Rhodium-Catalyzed Enantioselective Synthesis, Crystal Structures, and
 Photophysical Properties of Helically Chiral 1,1'-Bitriphenylenes
;
_journal_name_full 'Journal of the American Chemical Society'
_journal_page_first 4080
_journal_page_last 4083
_journal_paper_doi 10.1021/ja300278e
_journal_volume 134
_journal_year 2012
_chemical_absolute_configuration unk
_chemical_formula_moiety 'C57 H44'
_chemical_formula_sum 'C57 H44'
_chemical_formula_weight 728.92
_chemical_name_systematic
;
 ?
;
_space_group_IT_number 19
_symmetry_cell_setting orthorhombic
_symmetry_Int_Tables_number 19
_symmetry_space_group_name_Hall 'P 2ac 2ab'
_symmetry_space_group_name_H-M 'P 21 21 21'
_atom_sites_solution_hydrogens geom
_atom_sites_solution_primary direct
_atom_sites_solution_secondary difmap
_cell_angle_alpha 90.00
_cell_angle_beta 90.00
_cell_angle_gamma 90.00
_cell_formula_units_Z 4
_cell_length_a 14.1270(3)
_cell_length_b 15.3789(3)
_cell_length_c 17.9513(3)
_cell_measurement_reflns_used 69415
_cell_measurement_temperature 193(2)
_cell_measurement_theta_max 68.24
_cell_measurement_theta_min 3.13
_cell_volume 3900.06(13)
_computing_cell_refinement 'RAPID AUTO'
_computing_data_collection 'RAPID AUTO (Rigaku, 2006)'
_computing_data_reduction 'RAPID AUTO'
_computing_publication_material 'SHELXL-97 (Sheldrick, 1997)'
_computing_structure_refinement 'SHELXL-97 (Sheldrick, 1997)'
_computing_structure_solution 'Il Milione (Burla, et al., 2007)'
_diffrn_ambient_temperature 193(2)
_diffrn_detector_area_resol_mean 10.000
_diffrn_measured_fraction_theta_full 1.000
_diffrn_measured_fraction_theta_max 1.000
_diffrn_measurement_device_type 'Rigaku R-AXIS RAPID'
_diffrn_measurement_method \w
_diffrn_radiation_monochromator graphite
_diffrn_radiation_source 'Rotating anode'
_diffrn_radiation_type CuK\a
_diffrn_radiation_wavelength 1.54187
_diffrn_reflns_av_R_equivalents 0.0322
_diffrn_reflns_av_sigmaI/netI 0.0085
_diffrn_reflns_limit_h_max 16
_diffrn_reflns_limit_h_min -17
_diffrn_reflns_limit_k_max 18
_diffrn_reflns_limit_k_min -18
_diffrn_reflns_limit_l_max 21
_diffrn_reflns_limit_l_min -21
_diffrn_reflns_number 73760
_diffrn_reflns_theta_full 68.24
_diffrn_reflns_theta_max 68.24
_diffrn_reflns_theta_min 3.78
_exptl_absorpt_coefficient_mu 0.529
_exptl_absorpt_correction_T_max 0.948
_exptl_absorpt_correction_T_min 0.747
_exptl_absorpt_correction_type numerical
_exptl_absorpt_process_details 'NUMABS (Rigaku, 1999)'
_exptl_crystal_colour colorless
_exptl_crystal_density_diffrn 1.241
_exptl_crystal_description block
_exptl_crystal_F_000 1544
_exptl_crystal_size_max 0.55
_exptl_crystal_size_mid 0.45
_exptl_crystal_size_min 0.10
_refine_diff_density_max 0.364
_refine_diff_density_min -0.181
_refine_diff_density_rms 0.034
_refine_ls_extinction_coef 0.0036(2)
_refine_ls_extinction_expression Fc^*^=kFc[1+0.001xFc^2^\l^3^/sin(2\q)]^-1/4^
_refine_ls_extinction_method SHELXL
_refine_ls_goodness_of_fit_ref 1.143
_refine_ls_hydrogen_treatment constr
_refine_ls_matrix_type full
_refine_ls_number_parameters 569
_refine_ls_number_reflns 3977
_refine_ls_number_restraints 112
_refine_ls_restrained_S_all 1.185
_refine_ls_R_factor_all 0.0414
_refine_ls_R_factor_gt 0.0402
_refine_ls_shift/su_max 0.015
_refine_ls_shift/su_mean 0.002
_refine_ls_structure_factor_coef Fsqd
_refine_ls_weighting_details 'calc w=1/[\s^2^(Fo^2^)+(0.0556P)^2^+0.7906P] where P=(Fo^2^+2Fc^2^)/3'
_refine_ls_weighting_scheme calc
_refine_ls_wR_factor_gt 0.1046
_refine_ls_wR_factor_ref 0.1067
_reflns_number_gt 3870
_reflns_number_total 3977
_reflns_threshold_expression >2sigma(I)
_cod_data_source_file ja300278e_si_003.cif
_cod_data_source_block I
_cod_original_cell_volume 3900.06(12)
_cod_database_code 4117614

loop_
_symmetry_equiv_pos_site_id
_symmetry_equiv_pos_as_xyz
1 +X,+Y,+Z
2 1/2+X,1/2-Y,-Z
3 -X,1/2+Y,1/2-Z
4 1/2-X,-Y,1/2+Z

loop_
_atom_site_label
_atom_site_type_symbol
_atom_site_fract_x
_atom_site_fract_y
_atom_site_fract_z
_atom_site_U_iso_or_equiv
_atom_site_adp_type
_atom_site_occupancy
_atom_site_symmetry_multiplicity
_atom_site_calc_flag
_atom_site_refinement_flags
_atom_site_disorder_assembly
_atom_site_disorder_group
C1 C 0.16030(17) 0.35211(15) 0.23435(13) 0.0414(5) Uani 1 1 d . . .
C2 C 0.16333(17) 0.28255(15) 0.29550(13) 0.0400(5) Uani 1 1 d . . .
C3 C 0.25533(17) 0.25186(14) 0.30504(12) 0.0383(5) Uani 1 1 d . . .
C4 C 0.31248(16) 0.28473(14) 0.24143(12) 0.0381(5) Uani 1 1 d . . .
C5 C 0.26355(17) 0.35393(14) 0.20896(14) 0.0410(5) Uani 1 1 d . . .
C6 C 0.08745(17) 0.25222(16) 0.33929(14) 0.0436(5) Uani 1 1 d . B .
C7 C 0.11047(17) 0.19237(16) 0.39445(13) 0.0431(5) Uani 1 1 d . . .
H7 H 0.0605 0.1671 0.4225 0.052 Uiso 1 1 calc R . .
C8 C 0.20370(17) 0.16734(15) 0.41088(12) 0.0395(5) Uani 1 1 d . . .
C9 C 0.22355(18) 0.10268(15) 0.46938(12) 0.0425(5) Uani 1 1 d . . .
C10 C 0.1499(2) 0.05983(17) 0.50705(13) 0.0484(6) Uani 1 1 d . . .
H10 H 0.0862 0.0749 0.4961 0.058 Uiso 1 1 calc R . .
C11 C 0.1676(2) -0.00362(18) 0.55955(14) 0.0550(7) Uani 1 1 d . . .
H11 H 0.1167 -0.0318 0.5842 0.066 Uiso 1 1 calc R . .
C12 C 0.2607(2) -0.02596(17) 0.57609(15) 0.0598(7) Uani 1 1 d . . .
H12 H 0.2734 -0.0696 0.6122 0.072 Uiso 1 1 calc R . .
C13 C 0.3339(2) 0.01479(19) 0.54056(14) 0.0552(7) Uani 1 1 d . . .
H13 H 0.3971 -0.0012 0.5524 0.066 Uiso 1 1 calc R . .
C14 C 0.31794(19) 0.07999(16) 0.48679(13) 0.0453(6) Uani 1 1 d . . .
C15 C 0.39545(19) 0.12841(17) 0.45260(13) 0.0453(6) Uani 1 1 d . . .
C16 C 0.4898(2) 0.1199(2) 0.47790(16) 0.0586(7) Uani 1 1 d . . .
H16 H 0.5041 0.0765 0.5138 0.070 Uiso 1 1 calc R . .
C17 C 0.5606(2) 0.1718(2) 0.45253(16) 0.0632(8) Uani 1 1 d . . .
H17 H 0.6236 0.1631 0.4694 0.076 Uiso 1 1 calc R . .
C18 C 0.5410(2) 0.2377(2) 0.40190(15) 0.0576(7) Uani 1 1 d . . .
H18 H 0.5896 0.2762 0.3860 0.069 Uiso 1 1 calc R . .
C19 C 0.45005(18) 0.24632(18) 0.37500(14) 0.0474(6) Uani 1 1 d . . .
H19 H 0.4368 0.2913 0.3403 0.057 Uiso 1 1 calc R . .
C20 C 0.37646(18) 0.19083(15) 0.39721(13) 0.0408(5) Uani 1 1 d . . .
C21 C 0.27948(17) 0.20218(14) 0.36929(13) 0.0377(5) Uani 1 1 d . . .
C22 C 0.30572(17) 0.40688(16) 0.15435(14) 0.0436(5) Uani 1 1 d . D .
C23 C 0.39864(18) 0.38791(16) 0.13585(14) 0.0450(5) Uani 1 1 d . . .
H23 H 0.4319 0.4274 0.1047 0.054 Uiso 1 1 calc R . .
C24 C 0.44589(16) 0.31336(15) 0.16090(13) 0.0398(5) Uani 1 1 d . . .
C25 C 0.54480(18) 0.29565(17) 0.14109(13) 0.0442(5) Uani 1 1 d . . .
C26 C 0.60269(19) 0.35969(18) 0.10894(14) 0.0503(6) Uani 1 1 d . . .
H26 H 0.5765 0.4151 0.0979 0.060 Uiso 1 1 calc R . .
C27 C 0.6960(2) 0.3442(2) 0.09315(18) 0.0620(7) Uani 1 1 d . . .
H27 H 0.7340 0.3888 0.0721 0.074 Uiso 1 1 calc R . .
C28 C 0.7350(2) 0.2628(2) 0.1081(2) 0.0713(9) Uani 1 1 d . . .
H28 H 0.7993 0.2513 0.0964 0.086 Uiso 1 1 calc R . .
C29 C 0.6803(2) 0.1998(2) 0.13974(19) 0.0638(8) Uani 1 1 d . . .
H29 H 0.7075 0.1446 0.1498 0.077 Uiso 1 1 calc R . .
C30 C 0.58512(18) 0.21392(18) 0.15788(14) 0.0475(6) Uani 1 1 d . . .
C31 C 0.52606(18) 0.14593(16) 0.19130(14) 0.0461(6) Uani 1 1 d . . .
C32 C 0.5575(2) 0.05893(18) 0.19726(17) 0.0577(7) Uani 1 1 d . . .
H32 H 0.6203 0.0450 0.1825 0.069 Uiso 1 1 calc R . .
C33 C 0.5003(2) -0.00536(18) 0.22355(16) 0.0611(8) Uani 1 1 d . . .
H33 H 0.5237 -0.0631 0.2278 0.073 Uiso 1 1 calc R . .
C34 C 0.4078(2) 0.01352(17) 0.24417(14) 0.0521(6) Uani 1 1 d . . .
H34 H 0.3669 -0.0316 0.2606 0.063 Uiso 1 1 calc R . .
C35 C 0.37554(19) 0.09801(15) 0.24077(12) 0.0439(5) Uani 1 1 d . . .
H35 H 0.3123 0.1106 0.2553 0.053 Uiso 1 1 calc R . .
C36 C 0.43426(17) 0.16600(15) 0.21621(12) 0.0400(5) Uani 1 1 d . . .
C37 C 0.39806(16) 0.25494(15) 0.20867(12) 0.0381(5) Uani 1 1 d . . .
C38 C 0.11433(18) 0.43589(15) 0.26224(14) 0.0463(6) Uani 1 1 d . . .
C39 C 0.1391(2) 0.48595(18) 0.32274(18) 0.0623(8) Uani 1 1 d . . .
H39 H 0.1931 0.4717 0.3518 0.075 Uiso 1 1 calc R . .
C40 C 0.0840(3) 0.5575(2) 0.3407(2) 0.0813(11) Uani 1 1 d . . .
H40 H 0.1005 0.5929 0.3821 0.098 Uiso 1 1 calc R . .
C41 C 0.0047(3) 0.5777(2) 0.2982(3) 0.0925(14) Uani 1 1 d . . .
H41 H -0.0328 0.6267 0.3113 0.111 Uiso 1 1 calc R . .
C42 C -0.0208(2) 0.5278(2) 0.2373(2) 0.0731(10) Uani 1 1 d . . .
H42 H -0.0751 0.5420 0.2086 0.088 Uiso 1 1 calc R . .
C43 C 0.03501(19) 0.45616(17) 0.21922(16) 0.0521(6) Uani 1 1 d . . .
C44 C 0.02554(18) 0.39238(19) 0.15944(16) 0.0508(6) Uani 1 1 d . . .
C45 C -0.0375(2) 0.3859(3) 0.10027(18) 0.0703(9) Uani 1 1 d . . .
H45 H -0.0875 0.4268 0.0951 0.084 Uiso 1 1 calc R . .
C46 C -0.0268(3) 0.3201(3) 0.04947(19) 0.0829(12) Uani 1 1 d . . .
H46 H -0.0692 0.3159 0.0086 0.100 Uiso 1 1 calc R . .
C47 C 0.0451(3) 0.2598(3) 0.05711(16) 0.0747(10) Uani 1 1 d . . .
H47 H 0.0512 0.2143 0.0216 0.090 Uiso 1 1 calc R . .
C48 C 0.1085(2) 0.26489(19) 0.11605(15) 0.0575(7) Uani 1 1 d . . .
H48 H 0.1583 0.2238 0.1209 0.069 Uiso 1 1 calc R . .
C49 C 0.09778(17) 0.33075(16) 0.16747(14) 0.0438(5) Uani 1 1 d . . .
C50 C -0.01339(18) 0.2804(2) 0.32500(18) 0.0589(7) Uani 1 1 d DU . .
H50A H -0.0210 0.3400 0.3450 0.071 Uiso 0.70 1 calc PR A 1
H50B H -0.0225 0.2839 0.2704 0.071 Uiso 0.70 1 calc PR A 1
H50C H -0.0281 0.2717 0.2716 0.071 Uiso 0.30 1 calc PR A 2
H50D H -0.0190 0.3434 0.3357 0.071 Uiso 0.30 1 calc PR A 2
C51A C -0.0919(3) 0.2249(4) 0.3566(4) 0.0554(12) Uani 0.70 1 d PDU B 1
H51A H -0.1016 0.2410 0.4094 0.066 Uiso 0.70 1 calc PR B 1
H51B H -0.0716 0.1633 0.3554 0.066 Uiso 0.70 1 calc PR B 1
C52A C -0.1863(3) 0.2329(3) 0.3157(2) 0.0492(8) Uani 0.70 1 d PDU B 1
H52A H -0.1787 0.2090 0.2648 0.059 Uiso 0.70 1 calc PR B 1
H52B H -0.2338 0.1967 0.3418 0.059 Uiso 0.70 1 calc PR B 1
C53A C -0.2245(3) 0.3254(3) 0.3096(3) 0.0623(11) Uani 0.70 1 d PDU B 1
H53A H -0.2832 0.3251 0.2805 0.093 Uiso 0.70 1 calc PR B 1
H53B H -0.1776 0.3623 0.2848 0.093 Uiso 0.70 1 calc PR B 1
H53C H -0.2373 0.3482 0.3595 0.093 Uiso 0.70 1 calc PR B 1
C51B C -0.0863(7) 0.2311(13) 0.3718(10) 0.076(3) Uani 0.30 1 d PDU B 2
H51C H -0.0687 0.2339 0.4251 0.091 Uiso 0.30 1 calc PR B 2
H51D H -0.0880 0.1693 0.3566 0.091 Uiso 0.30 1 calc PR B 2
C52B C -0.1852(6) 0.2733(10) 0.3599(7) 0.086(3) Uani 0.30 1 d PDU B 2
H52C H -0.2308 0.2490 0.3962 0.103 Uiso 0.30 1 calc PR B 2
H52D H -0.1809 0.3368 0.3685 0.103 Uiso 0.30 1 calc PR B 2
C53B C -0.2201(11) 0.2566(16) 0.2823(8) 0.131(6) Uani 0.30 1 d PDU B 2
H53D H -0.2809 0.2861 0.2750 0.196 Uiso 0.30 1 calc PR B 2
H53E H -0.2283 0.1939 0.2749 0.196 Uiso 0.30 1 calc PR B 2
H53F H -0.1739 0.2789 0.2463 0.196 Uiso 0.30 1 calc PR B 2
C54 C 0.2553(2) 0.48211(17) 0.11692(15) 0.0543(6) Uani 1 1 d DU . .
H54A H 0.2995 0.5317 0.1119 0.065 Uiso 0.50 1 calc PR C 1
H54B H 0.2017 0.5011 0.1485 0.065 Uiso 0.50 1 calc PR C 1
H54C H 0.2857 0.5371 0.1328 0.065 Uiso 0.50 1 calc PR C 2
H54D H 0.1889 0.4834 0.1345 0.065 Uiso 0.50 1 calc PR C 2
C55A C 0.2183(5) 0.4566(5) 0.0401(4) 0.0672(16) Uani 0.50 1 d PDU D 1
H55A H 0.1891 0.3982 0.0434 0.081 Uiso 0.50 1 calc PR D 1
H55B H 0.2725 0.4524 0.0053 0.081 Uiso 0.50 1 calc PR D 1
C56A C 0.1458(5) 0.5196(5) 0.0076(4) 0.088(2) Uani 0.50 1 d PDU D 1
H56A H 0.1172 0.4926 -0.0371 0.105 Uiso 0.50 1 calc PR D 1
H56B H 0.0947 0.5281 0.0446 0.105 Uiso 0.50 1 calc PR D 1
C57A C 0.1837(7) 0.6054(4) -0.0134(5) 0.088(2) Uani 0.50 1 d PDU D 1
H57A H 0.1327 0.6412 -0.0340 0.132 Uiso 0.50 1 calc PR D 1
H57B H 0.2336 0.5981 -0.0508 0.132 Uiso 0.50 1 calc PR D 1
H57C H 0.2101 0.6340 0.0308 0.132 Uiso 0.50 1 calc PR D 1
C55B C 0.2553(6) 0.4785(6) 0.0316(4) 0.079(2) Uani 0.50 1 d PDU D 2
H55C H 0.2270 0.4227 0.0153 0.095 Uiso 0.50 1 calc PR D 2
H55D H 0.3215 0.4801 0.0135 0.095 Uiso 0.50 1 calc PR D 2
C56B C 0.1999(5) 0.5538(6) -0.0034(5) 0.092(2) Uani 0.50 1 d PDU D 2
H56C H 0.2111 0.6066 0.0269 0.111 Uiso 0.50 1 calc PR D 2
H56D H 0.2262 0.5649 -0.0537 0.111 Uiso 0.50 1 calc PR D 2
C57B C 0.0986(5) 0.5415(6) -0.0105(7) 0.114(3) Uani 0.50 1 d PDU D 2
H57D H 0.0703 0.5935 -0.0330 0.171 Uiso 0.50 1 calc PR D 2
H57E H 0.0710 0.5319 0.0389 0.171 Uiso 0.50 1 calc PR D 2
H57F H 0.0860 0.4910 -0.0422 0.171 Uiso 0.50 1 calc PR D 2

loop_
_atom_site_aniso_label
_atom_site_aniso_U_11
_atom_site_aniso_U_22
_atom_site_aniso_U_33
_atom_site_aniso_U_23
_atom_site_aniso_U_13
_atom_site_aniso_U_12
C1 0.0430(12) 0.0368(11) 0.0445(12) 0.0051(10) -0.0005(10) 0.0023(10)
C2 0.0435(12) 0.0376(11) 0.0388(11) 0.0016(10) -0.0014(10) 0.0010(10)
C3 0.0431(12) 0.0337(10) 0.0381(11) -0.0011(9) -0.0010(10) -0.0003(10)
C4 0.0401(11) 0.0357(10) 0.0385(11) 0.0025(9) -0.0032(9) -0.0034(9)
C5 0.0425(12) 0.0367(11) 0.0437(12) 0.0030(10) -0.0006(10) 0.0005(10)
C6 0.0445(13) 0.0416(12) 0.0446(12) 0.0028(11) 0.0013(11) 0.0021(11)
C7 0.0451(13) 0.0445(12) 0.0396(11) 0.0031(10) 0.0043(10) -0.0030(11)
C8 0.0487(13) 0.0374(11) 0.0325(10) -0.0020(9) -0.0007(10) 0.0002(10)
C9 0.0580(14) 0.0392(12) 0.0305(10) -0.0032(10) -0.0011(10) 0.0016(11)
C10 0.0624(15) 0.0482(13) 0.0345(11) 0.0033(11) -0.0014(11) -0.0022(12)
C11 0.0787(19) 0.0492(14) 0.0371(12) 0.0039(11) 0.0027(12) -0.0035(14)
C12 0.092(2) 0.0481(14) 0.0394(13) 0.0082(11) 0.0026(14) 0.0132(15)
C13 0.0700(17) 0.0547(15) 0.0410(13) 0.0036(12) -0.0015(13) 0.0195(14)
C14 0.0609(15) 0.0430(12) 0.0319(11) -0.0029(10) -0.0024(11) 0.0091(11)
C15 0.0535(14) 0.0489(13) 0.0334(11) -0.0071(10) -0.0022(10) 0.0117(12)
C16 0.0606(16) 0.0690(18) 0.0461(14) 0.0026(14) -0.0077(13) 0.0183(15)
C17 0.0468(15) 0.087(2) 0.0554(16) -0.0052(16) -0.0107(13) 0.0104(15)
C18 0.0480(14) 0.0743(19) 0.0506(14) -0.0076(14) -0.0044(12) -0.0037(14)
C19 0.0482(13) 0.0525(14) 0.0415(12) -0.0054(11) -0.0045(11) -0.0024(12)
C20 0.0481(13) 0.0408(12) 0.0337(11) -0.0067(10) -0.0039(10) 0.0055(10)
C21 0.0445(12) 0.0353(11) 0.0333(10) -0.0028(9) -0.0033(9) 0.0018(10)
C22 0.0449(13) 0.0392(12) 0.0467(13) 0.0071(10) -0.0026(11) 0.0008(10)
C23 0.0446(13) 0.0438(12) 0.0464(12) 0.0086(11) 0.0020(11) -0.0030(11)
C24 0.0401(11) 0.0430(12) 0.0365(11) 0.0011(10) -0.0023(10) -0.0012(10)
C25 0.0444(13) 0.0513(13) 0.0371(11) -0.0010(11) -0.0020(10) 0.0021(11)
C26 0.0476(14) 0.0572(15) 0.0462(13) 0.0064(12) 0.0001(12) -0.0010(12)
C27 0.0452(14) 0.0766(19) 0.0642(17) 0.0095(16) 0.0041(13) -0.0065(14)
C28 0.0455(15) 0.086(2) 0.082(2) 0.0077(19) 0.0107(15) 0.0081(16)
C29 0.0494(15) 0.0656(17) 0.076(2) 0.0040(16) 0.0024(15) 0.0129(14)
C30 0.0460(13) 0.0530(14) 0.0435(12) -0.0008(11) -0.0022(11) 0.0058(12)
C31 0.0478(14) 0.0465(13) 0.0442(12) -0.0007(11) -0.0053(11) 0.0080(11)
C32 0.0585(16) 0.0536(15) 0.0610(16) 0.0022(13) -0.0020(14) 0.0161(14)
C33 0.080(2) 0.0435(13) 0.0596(16) 0.0033(13) -0.0065(15) 0.0178(14)
C34 0.0734(18) 0.0400(12) 0.0429(12) 0.0019(11) -0.0042(13) 0.0002(13)
C35 0.0574(14) 0.0412(12) 0.0330(11) -0.0012(10) -0.0035(10) 0.0018(11)
C36 0.0474(13) 0.0411(11) 0.0314(10) 0.0004(9) -0.0060(10) 0.0032(10)
C37 0.0400(11) 0.0390(11) 0.0354(10) -0.0006(9) -0.0050(10) -0.0003(10)
C38 0.0502(13) 0.0371(11) 0.0516(13) 0.0052(11) 0.0103(11) 0.0014(11)
C39 0.0755(19) 0.0477(14) 0.0637(17) -0.0051(13) 0.0123(15) -0.0087(14)
C40 0.107(3) 0.0471(16) 0.089(2) -0.0128(17) 0.037(2) -0.0070(18)
C41 0.108(3) 0.0475(17) 0.122(3) 0.008(2) 0.058(3) 0.0200(19)
C42 0.069(2) 0.0561(17) 0.094(3) 0.0248(18) 0.0281(19) 0.0221(16)
C43 0.0473(14) 0.0456(13) 0.0635(15) 0.0193(12) 0.0130(13) 0.0084(11)
C44 0.0428(13) 0.0575(15) 0.0522(14) 0.0222(13) 0.0020(11) 0.0003(12)
C45 0.0486(15) 0.096(2) 0.0666(19) 0.0390(19) -0.0083(14) -0.0068(16)
C46 0.074(2) 0.122(3) 0.0524(17) 0.025(2) -0.0179(16) -0.035(2)
C47 0.092(2) 0.089(2) 0.0430(14) -0.0018(16) -0.0002(16) -0.031(2)
C48 0.0666(17) 0.0565(16) 0.0493(14) -0.0012(13) 0.0054(13) -0.0072(14)
C49 0.0428(12) 0.0445(12) 0.0441(12) 0.0087(11) 0.0009(11) -0.0034(11)
C50 0.0442(12) 0.0621(16) 0.0705(18) 0.0219(14) 0.0055(13) 0.0062(12)
C51A 0.045(2) 0.055(2) 0.066(3) 0.007(2) 0.0008(17) 0.0014(16)
C52A 0.0452(17) 0.0540(19) 0.048(2) -0.0018(18) 0.0020(16) 0.0007(16)
C53A 0.047(2) 0.059(2) 0.080(3) -0.017(2) -0.008(2) 0.0121(18)
C51B 0.051(5) 0.093(7) 0.084(7) 0.030(6) 0.015(4) 0.002(5)
C52B 0.047(3) 0.114(8) 0.095(7) 0.019(7) 0.012(5) 0.003(5)
C53B 0.088(9) 0.192(16) 0.112(9) 0.017(12) -0.022(8) 0.007(12)
C54 0.0493(13) 0.0475(14) 0.0663(14) 0.0195(12) 0.0049(12) 0.0063(12)
C55A 0.059(4) 0.079(4) 0.064(3) 0.039(3) -0.008(3) -0.003(3)
C56A 0.061(4) 0.113(5) 0.088(4) 0.068(4) -0.001(3) 0.004(3)
C57A 0.113(6) 0.075(4) 0.076(4) 0.032(4) -0.002(5) 0.017(4)
C55B 0.080(4) 0.092(5) 0.066(2) 0.025(4) -0.008(4) 0.026(4)
C56B 0.077(4) 0.108(6) 0.092(4) 0.046(5) -0.012(4) 0.021(4)
C57B 0.085(4) 0.077(5) 0.180(9) 0.029(6) -0.055(6) 0.008(4)

loop_
_atom_type_symbol
_atom_type_description
_atom_type_scat_dispersion_real
_atom_type_scat_dispersion_imag
_atom_type_scat_source
C C 0.0181 0.0091 'International Tables Vol C Tables 4.2.6.8 and 6.1.1.4'
H H 0.0000 0.0000 'International Tables Vol C Tables 4.2.6.8 and 6.1.1.4'

loop_
_geom_angle_atom_site_label_1
_geom_angle_atom_site_label_2
_geom_angle_atom_site_label_3
_geom_angle
C49 C1 C38 101.15(19)
C49 C1 C5 108.8(2)
C38 C1 C5 119.2(2)
C49 C1 C2 115.42(19)
C38 C1 C2 111.46(19)
C5 C1 C2 101.51(18)
C3 C2 C6 121.9(2)
C3 C2 C1 110.5(2)
C6 C2 C1 127.5(2)
C2 C3 C21 120.3(2)
C2 C3 C4 107.27(19)
C21 C3 C4 132.4(2)
C5 C4 C37 119.6(2)
C5 C4 C3 108.1(2)
C37 C4 C3 132.1(2)
C4 C5 C22 121.5(2)
C4 C5 C1 109.5(2)
C22 C5 C1 128.5(2)
C7 C6 C2 116.0(2)
C7 C6 C50 122.1(2)
C2 C6 C50 121.8(2)
C6 C7 C8 123.4(2)
C6 C7 H7 118.3
C8 C7 H7 118.3
C7 C8 C21 119.8(2)
C7 C8 C9 120.9(2)
C21 C8 C9 119.3(2)
C10 C9 C14 118.5(2)
C10 C9 C8 121.2(2)
C14 C9 C8 120.2(2)
C11 C10 C9 121.7(3)
C11 C10 H10 119.1
C9 C10 H10 119.1
C10 C11 C12 119.5(3)
C10 C11 H11 120.2
C12 C11 H11 120.2
C13 C12 C11 120.2(2)
C13 C12 H12 119.9
C11 C12 H12 119.9
C12 C13 C14 121.6(3)
C12 C13 H13 119.2
C14 C13 H13 119.2
C13 C14 C9 118.6(2)
C13 C14 C15 122.0(2)
C9 C14 C15 119.3(2)
C20 C15 C16 118.0(3)
C20 C15 C14 120.1(2)
C16 C15 C14 121.7(2)
C17 C16 C15 122.2(3)
C17 C16 H16 118.9
C15 C16 H16 118.9
C16 C17 C18 120.1(3)
C16 C17 H17 120.0
C18 C17 H17 120.0
C19 C18 C17 119.0(3)
C19 C18 H18 120.5
C17 C18 H18 120.5
C18 C19 C20 122.2(3)
C18 C19 H19 118.9
C20 C19 H19 118.9
C19 C20 C15 118.3(2)
C19 C20 C21 121.5(2)
C15 C20 C21 120.0(2)
C8 C21 C3 116.8(2)
C8 C21 C20 118.8(2)
C3 C21 C20 124.3(2)
C23 C22 C5 116.5(2)
C23 C22 C54 120.0(2)
C5 C22 C54 123.5(2)
C22 C23 C24 123.2(2)
C22 C23 H23 118.4
C24 C23 H23 118.4
C23 C24 C37 119.1(2)
C23 C24 C25 121.9(2)
C37 C24 C25 119.0(2)
C26 C25 C30 118.5(2)
C26 C25 C24 121.6(2)
C30 C25 C24 119.8(2)
C27 C26 C25 121.6(3)
C27 C26 H26 119.2
C25 C26 H26 119.2
C26 C27 C28 119.8(3)
C26 C27 H27 120.1
C28 C27 H27 120.1
C29 C28 C27 119.6(3)
C29 C28 H28 120.2
C27 C28 H28 120.2
C28 C29 C30 122.1(3)
C28 C29 H29 119.0
C30 C29 H29 118.9
C29 C30 C25 118.4(3)
C29 C30 C31 122.1(3)
C25 C30 C31 119.5(2)
C36 C31 C32 118.3(2)
C36 C31 C30 119.9(2)
C32 C31 C30 121.8(2)
C33 C32 C31 121.8(3)
C33 C32 H32 119.1
C31 C32 H32 119.1
C32 C33 C34 119.9(3)
C32 C33 H33 120.0
C34 C33 H33 120.0
C35 C34 C33 119.7(3)
C35 C34 H34 120.1
C33 C34 H34 120.1
C34 C35 C36 121.3(2)
C34 C35 H35 119.3
C36 C35 H35 119.3
C35 C36 C31 118.7(2)
C35 C36 C37 121.1(2)
C31 C36 C37 119.8(2)
C24 C37 C4 116.9(2)
C24 C37 C36 118.8(2)
C4 C37 C36 124.0(2)
C39 C38 C43 121.0(3)
C39 C38 C1 128.5(3)
C43 C38 C1 110.4(2)
C38 C39 C40 119.0(3)
C38 C39 H39 120.5
C40 C39 H39 120.5
C41 C40 C39 120.2(4)
C41 C40 H40 119.9
C39 C40 H40 119.9
C42 C41 C40 121.3(3)
C42 C41 H41 119.4
C40 C41 H41 119.4
C41 C42 C43 118.4(3)
C41 C42 H42 120.8
C43 C42 H42 120.8
C42 C43 C38 120.1(3)
C42 C43 C44 130.6(3)
C38 C43 C44 109.3(2)
C45 C44 C49 119.8(3)
C45 C44 C43 131.9(3)
C49 C44 C43 108.2(2)
C46 C45 C44 119.3(3)
C46 C45 H45 120.3
C44 C45 H45 120.3
C45 C46 C47 120.7(3)
C45 C46 H46 119.6
C47 C46 H46 119.6
C46 C47 C48 120.7(3)
C46 C47 H47 119.6
C48 C47 H47 119.6
C49 C48 C47 118.8(3)
C49 C48 H48 120.6
C47 C48 H48 120.6
C48 C49 C44 120.6(3)
C48 C49 C1 128.4(2)
C44 C49 C1 110.9(2)
C51A C50 C6 117.8(3)
C6 C50 C51B 113.5(5)
C51A C50 H50A 107.9
C6 C50 H50A 107.9
C51B C50 H50A 100.7
C51A C50 H50B 107.9
C6 C50 H50B 107.9
C51B C50 H50B 118.9
H50A C50 H50B 107.2
C6 C50 H50C 108.9
C51B C50 H50C 108.9
C6 C50 H50D 108.9
C51B C50 H50D 108.9
H50C C50 H50D 107.7
C50 C51A C52A 114.5(4)
C50 C51A H51A 108.6
C52A C51A H51A 108.6
C50 C51A H51B 108.6
C52A C51A H51B 108.6
H51A C51A H51B 107.6
C53A C52A C51A 114.8(4)
C53A C52A H52A 108.6
C51A C52A H52A 108.6
C53A C52A H52B 108.6
C51A C52A H52B 108.6
H52A C52A H52B 107.6
C52A C53A H53A 109.5
C52A C53A H53B 109.5
H53A C53A H53B 109.5
C52A C53A H53C 109.5
H53A C53A H53C 109.5
H53B C53A H53C 109.5
C50 C51B C52B 108.8(8)
C50 C51B H51C 109.9
C52B C51B H51C 109.9
C50 C51B H51D 109.9
C52B C51B H51D 109.9
H51C C51B H51D 108.3
C53B C52B C51B 110.6(9)
C53B C52B H52C 109.5
C51B C52B H52C 109.5
C53B C52B H52D 109.5
C51B C52B H52D 109.5
H52C C52B H52D 108.1
C52B C53B H53D 109.5
C52B C53B H53E 109.5
H53D C53B H53E 109.5
C52B C53B H53F 109.5
H53D C53B H53F 109.5
H53E C53B H53F 109.5
C22 C54 C55A 111.4(3)
C22 C54 C55B 114.5(3)
C22 C54 H54A 109.3
C55A C54 H54A 109.3
C22 C54 H54B 109.3
C55A C54 H54B 109.3
H54A C54 H54B 108.0
C22 C54 H54C 108.6
C55B C54 H54C 108.6
C22 C54 H54D 108.6
C55B C54 H54D 108.6
H54C C54 H54D 107.6
C54 C55A C56A 114.3(6)
C54 C55A H55A 108.7
C56A C55A H55A 108.7
C54 C55A H55B 108.7
C56A C55A H55B 108.7
H55A C55A H55B 107.6
C57A C56A C55A 115.0(6)
C57A C56A H56A 108.5
C55A C56A H56A 108.5
C57A C56A H56B 108.5
C55A C56A H56B 108.5
H56A C56A H56B 107.5
C56A C57A H57A 109.5
C56A C57A H57B 109.5
H57A C57A H57B 109.5
C56A C57A H57C 109.5
H57A C57A H57C 109.5
H57B C57A H57C 109.5
C54 C55B C56B 112.5(6)
C54 C55B H55C 109.1
C56B C55B H55C 109.1
C54 C55B H55D 109.1
C56B C55B H55D 109.1
H55C C55B H55D 107.8
C57B C56B C55B 116.2(7)
C57B C56B H56C 108.2
C55B C56B H56C 108.2
C57B C56B H56D 108.2
C55B C56B H56D 108.2
H56C C56B H56D 107.4
C56B C57B H57D 109.5
C56B C57B H57E 109.5
H57D C57B H57E 109.5
C56B C57B H57F 109.5
H57D C57B H57F 109.5
H57E C57B H57F 109.5

loop_
_geom_bond_atom_site_label_1
_geom_bond_atom_site_label_2
_geom_bond_distance
C1 C49 1.526(3)
C1 C38 1.527(3)
C1 C5 1.528(3)
C1 C2 1.533(3)
C2 C3 1.393(3)
C2 C6 1.409(3)
C3 C21 1.425(3)
C3 C4 1.487(3)
C4 C5 1.396(3)
C4 C37 1.420(3)
C5 C22 1.407(3)
C6 C7 1.391(3)
C6 C50 1.511(3)
C7 C8 1.403(3)
C7 H7 0.9500
C8 C21 1.411(3)
C8 C9 1.473(3)
C9 C10 1.405(4)
C9 C14 1.413(4)
C10 C11 1.380(4)
C10 H10 0.9500
C11 C12 1.390(5)
C11 H11 0.9500
C12 C13 1.368(4)
C12 H12 0.9500
C13 C14 1.410(3)
C13 H13 0.9500
C14 C15 1.459(4)
C15 C20 1.408(3)
C15 C16 1.414(4)
C16 C17 1.359(4)
C16 H16 0.9500
C17 C18 1.389(4)
C17 H17 0.9500
C18 C19 1.379(4)
C18 H18 0.9500
C19 C20 1.403(4)
C19 H19 0.9500
C20 C21 1.469(3)
C22 C23 1.385(4)
C22 C54 1.516(3)
C23 C24 1.401(3)
C23 H23 0.9500
C24 C37 1.414(3)
C24 C25 1.467(3)
C25 C26 1.404(4)
C25 C30 1.413(4)
C26 C27 1.369(4)
C26 H26 0.9500
C27 C28 1.395(5)
C27 H27 0.9500
C28 C29 1.363(5)
C28 H28 0.9500
C29 C30 1.400(4)
C29 H29 0.9500
C30 C31 1.466(4)
C31 C36 1.406(3)
C31 C32 1.414(4)
C32 C33 1.361(4)
C32 H32 0.9500
C33 C34 1.390(4)
C33 H33 0.9500
C34 C35 1.378(4)
C34 H34 0.9500
C35 C36 1.406(3)
C35 H35 0.9500
C36 C37 1.467(3)
C38 C39 1.376(4)
C38 C43 1.396(4)
C39 C40 1.385(4)
C39 H39 0.9500
C40 C41 1.390(6)
C40 H40 0.9500
C41 C42 1.383(6)
C41 H41 0.9500
C42 C43 1.393(4)
C42 H42 0.9500
C43 C44 1.460(4)
C44 C45 1.390(4)
C44 C49 1.400(4)
C45 C46 1.371(6)
C45 H45 0.9500
C46 C47 1.382(6)
C46 H46 0.9500
C47 C48 1.388(4)
C47 H47 0.9500
C48 C49 1.379(4)
C48 H48 0.9500
C50 C51A 1.510(6)
C50 C51B 1.530(10)
C50 H50A 0.9900
C50 H50B 0.9900
C50 H50C 0.9900
C50 H50D 0.9900
C51A C52A 1.528(6)
C51A H51A 0.9900
C51A H51B 0.9900
C52A C53A 1.524(5)
C52A H52A 0.9900
C52A H52B 0.9900
C53A H53A 0.9800
C53A H53B 0.9800
C53A H53C 0.9800
C51B C52B 1.556(10)
C51B H51C 0.9900
C51B H51D 0.9900
C52B C53B 1.499(10)
C52B H52C 0.9900
C52B H52D 0.9900
C53B H53D 0.9800
C53B H53E 0.9800
C53B H53F 0.9800
C54 C55A 1.527(7)
C54 C55B 1.532(7)
C54 H54A 0.9900
C54 H54B 0.9900
C54 H54C 0.9900
C54 H54D 0.9900
C55A C56A 1.525(7)
C55A H55A 0.9900
C55A H55B 0.9900
C56A C57A 1.473(8)
C56A H56A 0.9900
C56A H56B 0.9900
C57A H57A 0.9800
C57A H57B 0.9800
C57A H57C 0.9800
C55B C56B 1.533(7)
C55B H55C 0.9900
C55B H55D 0.9900
C56B C57B 1.449(8)
C56B H56C 0.9900
C56B H56D 0.9900
C57B H57D 0.9800
C57B H57E 0.9800
C57B H57F 0.9800

loop_
_geom_torsion_atom_site_label_1
_geom_torsion_atom_site_label_2
_geom_torsion_atom_site_label_3
_geom_torsion_atom_site_label_4
_geom_torsion
C49 C1 C2 C3 119.2(2)
C38 C1 C2 C3 -126.1(2)
C5 C1 C2 C3 1.8(2)
C49 C1 C2 C6 -62.2(3)
C38 C1 C2 C6 52.4(3)
C5 C1 C2 C6 -179.6(2)
C6 C2 C3 C21 -13.0(3)
C1 C2 C3 C21 165.7(2)
C6 C2 C3 C4 169.6(2)
C1 C2 C3 C4 -11.7(3)
C2 C3 C4 C5 17.9(3)
C21 C3 C4 C5 -159.0(2)
C2 C3 C4 C37 -157.2(2)
C21 C3 C4 C37 25.9(4)
C37 C4 C5 C22 -13.6(3)
C3 C4 C5 C22 170.5(2)
C37 C4 C5 C1 159.0(2)
C3 C4 C5 C1 -16.9(3)
C49 C1 C5 C4 -112.6(2)
C38 C1 C5 C4 132.3(2)
C2 C1 C5 C4 9.5(2)
C49 C1 C5 C22 59.3(3)
C38 C1 C5 C22 -55.8(3)
C2 C1 C5 C22 -178.6(2)
C3 C2 C6 C7 2.4(4)
C1 C2 C6 C7 -176.0(2)
C3 C2 C6 C50 -175.2(3)
C1 C2 C6 C50 6.3(4)
C2 C6 C7 C8 4.8(4)
C50 C6 C7 C8 -177.6(3)
C6 C7 C8 C21 -1.3(4)
C6 C7 C8 C9 -179.2(2)
C7 C8 C9 C10 4.3(3)
C21 C8 C9 C10 -173.6(2)
C7 C8 C9 C14 -178.2(2)
C21 C8 C9 C14 4.0(3)
C14 C9 C10 C11 -0.5(4)
C8 C9 C10 C11 177.0(2)
C9 C10 C11 C12 0.2(4)
C10 C11 C12 C13 0.1(4)
C11 C12 C13 C14 0.1(4)
C12 C13 C14 C9 -0.4(4)
C12 C13 C14 C15 175.3(2)
C10 C9 C14 C13 0.7(3)
C8 C9 C14 C13 -177.0(2)
C10 C9 C14 C15 -175.2(2)
C8 C9 C14 C15 7.1(3)
C13 C14 C15 C20 177.7(2)
C9 C14 C15 C20 -6.5(3)
C13 C14 C15 C16 -7.7(4)
C9 C14 C15 C16 168.0(2)
C20 C15 C16 C17 2.5(4)
C14 C15 C16 C17 -172.2(3)
C15 C16 C17 C18 2.2(5)
C16 C17 C18 C19 -3.5(4)
C17 C18 C19 C20 0.1(4)
C18 C19 C20 C15 4.4(4)
C18 C19 C20 C21 178.6(2)
C16 C15 C20 C19 -5.6(3)
C14 C15 C20 C19 169.1(2)
C16 C15 C20 C21 -179.8(2)
C14 C15 C20 C21 -5.1(3)
C7 C8 C21 C3 -9.0(3)
C9 C8 C21 C3 168.9(2)
C7 C8 C21 C20 166.6(2)
C9 C8 C21 C20 -15.5(3)
C2 C3 C21 C8 15.9(3)
C4 C3 C21 C8 -167.5(2)
C2 C3 C21 C20 -159.4(2)
C4 C3 C21 C20 17.2(4)
C19 C20 C21 C8 -157.8(2)
C15 C20 C21 C8 16.2(3)
C19 C20 C21 C3 17.4(3)
C15 C20 C21 C3 -168.5(2)
C4 C5 C22 C23 -1.4(4)
C1 C5 C22 C23 -172.4(2)
C4 C5 C22 C54 179.4(2)
C1 C5 C22 C54 8.3(4)
C5 C22 C23 C24 9.0(4)
C54 C22 C23 C24 -171.8(2)
C22 C23 C24 C37 -1.4(4)
C22 C23 C24 C25 -179.2(2)
C23 C24 C25 C26 12.9(4)
C37 C24 C25 C26 -164.9(2)
C23 C24 C25 C30 -170.4(2)
C37 C24 C25 C30 11.8(3)
C30 C25 C26 C27 0.6(4)
C24 C25 C26 C27 177.4(3)
C25 C26 C27 C28 0.9(5)
C26 C27 C28 C29 -1.3(5)
C27 C28 C29 C30 0.1(5)
C28 C29 C30 C25 1.4(5)
C28 C29 C30 C31 179.5(3)
C26 C25 C30 C29 -1.8(4)
C24 C25 C30 C29 -178.6(2)
C26 C25 C30 C31 -179.9(2)
C24 C25 C30 C31 3.3(3)
C29 C30 C31 C36 172.8(3)
C25 C30 C31 C36 -9.2(4)
C29 C30 C31 C32 -9.3(4)
C25 C30 C31 C32 168.7(2)
C36 C31 C32 C33 2.5(4)
C30 C31 C32 C33 -175.4(3)
C31 C32 C33 C34 1.1(4)
C32 C33 C34 C35 -2.6(4)
C33 C34 C35 C36 0.5(4)
C34 C35 C36 C31 3.2(3)
C34 C35 C36 C37 176.5(2)
C32 C31 C36 C35 -4.6(3)
C30 C31 C36 C35 173.4(2)
C32 C31 C36 C37 -178.0(2)
C30 C31 C36 C37 0.0(3)
C23 C24 C37 C4 -13.5(3)
C25 C24 C37 C4 164.4(2)
C23 C24 C37 C36 161.2(2)
C25 C24 C37 C36 -20.9(3)
C5 C4 C37 C24 20.8(3)
C3 C4 C37 C24 -164.5(2)
C5 C4 C37 C36 -153.6(2)
C3 C4 C37 C36 21.1(4)
C35 C36 C37 C24 -158.1(2)
C31 C36 C37 C24 15.2(3)
C35 C36 C37 C4 16.2(3)
C31 C36 C37 C4 -170.6(2)
C49 C1 C38 C39 179.0(3)
C5 C1 C38 C39 -62.0(3)
C2 C1 C38 C39 55.8(3)
C49 C1 C38 C43 2.4(2)
C5 C1 C38 C43 121.5(2)
C2 C1 C38 C43 -120.8(2)
C43 C38 C39 C40 -0.1(4)
C1 C38 C39 C40 -176.4(3)
C38 C39 C40 C41 0.4(5)
C39 C40 C41 C42 -0.4(5)
C40 C41 C42 C43 0.1(5)
C41 C42 C43 C38 0.3(4)
C41 C42 C43 C44 179.6(3)
C39 C38 C43 C42 -0.2(4)
C1 C38 C43 C42 176.6(2)
C39 C38 C43 C44 -179.7(2)
C1 C38 C43 C44 -2.8(3)
C42 C43 C44 C45 4.4(5)
C38 C43 C44 C45 -176.2(3)
C42 C43 C44 C49 -177.3(3)
C38 C43 C44 C49 2.1(3)
C49 C44 C45 C46 -1.4(4)
C43 C44 C45 C46 176.7(3)
C44 C45 C46 C47 0.8(5)
C45 C46 C47 C48 -0.5(5)
C46 C47 C48 C49 0.8(4)
C47 C48 C49 C44 -1.4(4)
C47 C48 C49 C1 -177.1(3)
C45 C44 C49 C48 1.7(4)
C43 C44 C49 C48 -176.9(2)
C45 C44 C49 C1 178.1(2)
C43 C44 C49 C1 -0.5(3)
C38 C1 C49 C48 174.9(2)
C5 C1 C49 C48 48.6(3)
C2 C1 C49 C48 -64.7(3)
C38 C1 C49 C44 -1.1(3)
C5 C1 C49 C44 -127.4(2)
C2 C1 C49 C44 119.3(2)
C7 C6 C50 C51A -16.7(5)
C2 C6 C50 C51A 160.8(4)
C7 C6 C50 C51B -5.1(11)
C2 C6 C50 C51B 172.4(10)
C6 C50 C51A C52A -155.8(4)
C50 C51A C52A C53A -55.5(7)
C6 C50 C51B C52B 172.9(9)
C50 C51B C52B C53B 69.0(18)
C23 C22 C54 C55A 80.8(4)
C5 C22 C54 C55A -100.0(4)
C23 C22 C54 C55B 54.7(5)
C5 C22 C54 C55B -126.0(5)
C22 C54 C55A C56A 165.0(4)
C54 C55A C56A C57A 68.8(8)
C22 C54 C55B C56B 177.6(5)
C54 C55B C56B C57B -84.7(11)
